data_2218678
loop_
_publ_author_name
'Shin, Jong Won'
'Min, Kil Sik'

_publ_section_title <i>trans</i>-Diazido(1,8-dibenzyl-1,3,6,8,10,13-hexaazacyclotetradecane)nickel(II)
_journal_coeditor_code ER2057
_journal_issue 7
_journal_name_full 'Acta Crystallographica Section E'
_journal_page_first m941
_journal_paper_doi 10.1107/S1600536808018199
_journal_volume 64
_journal_year 2008
_chemical_formula_iupac '[Ni (N3)2 (C22 H34 N6)]'
_chemical_formula_moiety 'C22 H34 N12 Ni'
_chemical_formula_sum 'C22 H34 N12 Ni'
_chemical_formula_weight 525.32
_chemical_name_systematic
;
trans-Diazido(1,8-dibenzyl-1,3,6,8,10,13-hexaazacyclotetradecane)nickel(II)
;
_space_group_IT_number 14
_symmetry_cell_setting monoclinic
_symmetry_space_group_name_Hall '-P 2ybc'
_symmetry_space_group_name_H-M 'P 1 21/c 1'
_atom_sites_solution_hydrogens geom
_atom_sites_solution_primary direct
_atom_sites_solution_secondary difmap
_cell_angle_alpha 90.00
_cell_angle_beta 92.8170(10)
_cell_angle_gamma 90.00
_cell_formula_units_Z 2
_cell_length_a 10.2150(5)
_cell_length_b 15.8337(9)
_cell_length_c 7.5477(4)
_cell_measurement_reflns_used 2820
_cell_measurement_temperature 173(2)
_cell_measurement_theta_max 28.29
_cell_measurement_theta_min 2.00
_cell_volume 1219.30(11)
_computing_cell_refinement 'SAINT (Siemens, 1996)'
_computing_data_collection 'SMART (Siemens, 1996)'
_computing_data_reduction 'SAINT (Siemens, 1996) and SHELXTL (Sheldrick, 2008)'
_computing_molecular_graphics 'ORTEP-3 (Farrugia, 1997)'
_computing_publication_material 'SHELXL97 (Sheldrick, 2008)'
_computing_structure_refinement 'SHELXL97 (Sheldrick, 2008)'
_computing_structure_solution 'SHELXS97 (Sheldrick, 2008)'
_diffrn_ambient_temperature 173(2)
_diffrn_measured_fraction_theta_full 0.993
_diffrn_measured_fraction_theta_max 0.931
_diffrn_measurement_device_type 'Siemens SMART CCD'
_diffrn_measurement_method '\f and \w'
_diffrn_radiation_monochromator graphite
_diffrn_radiation_source 'fine-focus sealed tube'
_diffrn_radiation_type MoK\a
_diffrn_radiation_wavelength 0.71073
_diffrn_reflns_av_R_equivalents 0.0196
_diffrn_reflns_av_sigmaI/netI 0.0261
_diffrn_reflns_limit_h_max 11
_diffrn_reflns_limit_h_min -13
_diffrn_reflns_limit_k_max 20
_diffrn_reflns_limit_k_min -17
_diffrn_reflns_limit_l_max 9
_diffrn_reflns_limit_l_min -9
_diffrn_reflns_number 7464
_diffrn_reflns_theta_full 25.00
_diffrn_reflns_theta_max 28.29
_diffrn_reflns_theta_min 2.00
_diffrn_standards_number 0
_exptl_absorpt_coefficient_mu 0.833
_exptl_absorpt_correction_T_max 0.847
_exptl_absorpt_correction_T_min 0.733
_exptl_absorpt_correction_type multi-scan
_exptl_absorpt_process_details '(SADABS; Sheldrick, 1996)'
_exptl_crystal_colour violet
_exptl_crystal_density_diffrn 1.431
_exptl_crystal_density_method 'not measured'
_exptl_crystal_description block
_exptl_crystal_F_000 556
_exptl_crystal_size_max 0.50
_exptl_crystal_size_mid 0.20
_exptl_crystal_size_min 0.20
_refine_diff_density_max 0.421
_refine_diff_density_min -0.288
_refine_ls_extinction_method none
_refine_ls_goodness_of_fit_ref 1.194
_refine_ls_hydrogen_treatment constr
_refine_ls_matrix_type full
_refine_ls_number_parameters 160
_refine_ls_number_reflns 2820
_refine_ls_number_restraints 0
_refine_ls_restrained_S_all 1.194
_refine_ls_R_factor_all 0.0534
_refine_ls_R_factor_gt 0.0453
_refine_ls_shift/su_max 0.000
_refine_ls_shift/su_mean 0.000
_refine_ls_structure_factor_coef Fsqd
_refine_ls_weighting_details 'calc w=1/[\s^2^(Fo^2^)+(0.0239P)^2^+1.3575P] where P=(Fo^2^+2Fc^2^)/3'
_refine_ls_weighting_scheme calc
_refine_ls_wR_factor_gt 0.0892
_refine_ls_wR_factor_ref 0.0918
_reflns_number_gt 2456
_reflns_number_total 2820
_reflns_threshold_expression I>2\s(I)
_cod_data_source_file er2057.cif
_cod_data_source_block I
_cod_original_sg_symbol_H-M 'P 21/c'
_cod_database_code 2218678
_cod_database_fobs_code 2218678

loop_
_symmetry_equiv_pos_as_xyz
'x, y, z'
'-x, y+1/2, -z+1/2'
'-x, -y, -z'
'x, -y-1/2, z-1/2'

loop_
_atom_site_type_symbol
_atom_site_label
_atom_site_fract_x
_atom_site_fract_y
_atom_site_fract_z
_atom_site_U_iso_or_equiv
_atom_site_adp_type
_atom_site_calc_flag
_atom_site_refinement_flags
_atom_site_occupancy
Ni Ni1 0.5000 1.0000 0.0000 0.01702(11) Uani d S 1
N N1 0.37796(18) 0.89900(12) 0.0535(2) 0.0213(4) Uani d . 1
H H1 0.3964 0.8821 0.1701 0.026 Uiso calc R 1
N N2 0.20050(19) 0.99153(13) 0.1463(2) 0.0243(4) Uani d . 1
N N3 0.38842(18) 1.08789(12) 0.1271(2) 0.0204(4) Uani d . 1
H H3 0.4085 1.0836 0.2483 0.024 Uiso calc R 1
N N4 0.6135(2) 0.97898(13) 0.2449(2) 0.0254(4) Uani d . 1
N N5 0.57874(18) 0.93204(12) 0.3563(2) 0.0221(4) Uani d . 1
N N6 0.5460(2) 0.88500(14) 0.4654(3) 0.0315(5) Uani d . 1
C C1 0.4175(2) 0.83010(15) -0.0648(3) 0.0268(5) Uani d . 1
H H1A 0.3791 0.8395 -0.1862 0.032 Uiso calc R 1
H H1B 0.3852 0.7753 -0.0213 0.032 Uiso calc R 1
C C2 0.2360(2) 0.92198(15) 0.0349(3) 0.0240(5) Uani d . 1
H H2A 0.2139 0.9369 -0.0904 0.029 Uiso calc R 1
H H2B 0.1831 0.8720 0.0644 0.029 Uiso calc R 1
C C3 0.2447(2) 1.07476(15) 0.0969(3) 0.0255(5) Uani d . 1
H H3A 0.1979 1.1175 0.1658 0.031 Uiso calc R 1
H H3B 0.2208 1.0842 -0.0303 0.031 Uiso calc R 1
C C4 0.4333(2) 1.17143(15) 0.0675(3) 0.0258(5) Uani d . 1
H H4A 0.4050 1.2159 0.1495 0.031 Uiso calc R 1
H H4B 0.3948 1.1839 -0.0526 0.031 Uiso calc R 1
C C5 0.2105(2) 0.97543(16) 0.3375(3) 0.0256(5) Uani d . 1
H H5A 0.1964 1.0291 0.4012 0.031 Uiso calc R 1
H H5B 0.3002 0.9555 0.3709 0.031 Uiso calc R 1
C C6 0.1129(2) 0.91069(15) 0.3963(3) 0.0230(5) Uani d . 1
C C7 0.1481(3) 0.85575(17) 0.5339(3) 0.0302(5) Uani d . 1
H H7 0.2352 0.8566 0.5841 0.036 Uiso calc R 1
C C8 0.0580(3) 0.79974(17) 0.5991(3) 0.0359(6) Uani d . 1
H H8 0.0830 0.7633 0.6948 0.043 Uiso calc R 1
C C9 -0.0681(3) 0.79699(16) 0.5245(3) 0.0322(6) Uani d . 1
H H9 -0.1298 0.7582 0.5679 0.039 Uiso calc R 1
C C10 -0.1042(2) 0.85094(16) 0.3866(3) 0.0288(5) Uani d . 1
H H10 -0.1910 0.8491 0.3352 0.035 Uiso calc R 1
C C11 -0.0144(2) 0.90777(15) 0.3228(3) 0.0254(5) Uani d . 1
H H11 -0.0401 0.9448 0.2284 0.031 Uiso calc R 1

loop_
_atom_site_aniso_label
_atom_site_aniso_U_11
_atom_site_aniso_U_22
_atom_site_aniso_U_33
_atom_site_aniso_U_12
_atom_site_aniso_U_13
_atom_site_aniso_U_23
Ni1 0.0202(2) 0.01814(19) 0.01269(18) -0.00082(17) 0.00037(13) 0.00017(16)
N1 0.0243(10) 0.0257(10) 0.0140(8) -0.0017(8) 0.0009(7) -0.0004(7)
N2 0.0238(9) 0.0284(11) 0.0210(9) -0.0012(8) 0.0040(7) -0.0004(8)
N3 0.0245(10) 0.0224(10) 0.0144(8) -0.0005(8) 0.0011(7) 0.0005(7)
N4 0.0283(10) 0.0301(11) 0.0174(9) 0.0000(8) -0.0017(8) 0.0042(8)
N5 0.0216(10) 0.0257(10) 0.0187(9) 0.0035(8) -0.0029(7) -0.0055(8)
N6 0.0390(12) 0.0323(12) 0.0232(10) -0.0042(10) 0.0017(9) 0.0044(9)
C1 0.0291(13) 0.0229(12) 0.0287(12) -0.0041(10) 0.0040(9) -0.0039(9)
C2 0.0238(11) 0.0306(13) 0.0175(10) -0.0050(10) 0.0010(8) -0.0025(9)
C3 0.0245(12) 0.0289(13) 0.0230(11) 0.0022(10) 0.0005(9) 0.0011(9)
C4 0.0310(13) 0.0199(11) 0.0267(12) 0.0019(10) 0.0029(9) -0.0011(9)
C5 0.0249(12) 0.0330(13) 0.0190(11) -0.0031(10) 0.0019(9) -0.0041(9)
C6 0.0263(12) 0.0256(12) 0.0174(10) 0.0019(10) 0.0038(8) -0.0053(9)
C7 0.0308(13) 0.0342(14) 0.0249(12) 0.0026(11) -0.0037(10) 0.0015(10)
C8 0.0493(16) 0.0319(14) 0.0263(13) 0.0015(12) 0.0006(11) 0.0077(10)
C9 0.0386(15) 0.0278(13) 0.0312(13) -0.0065(11) 0.0124(11) -0.0010(10)
C10 0.0225(12) 0.0343(14) 0.0300(12) 0.0001(10) 0.0060(9) -0.0056(10)
C11 0.0238(12) 0.0283(12) 0.0243(11) 0.0053(10) 0.0033(9) 0.0008(9)

loop_
_atom_type_symbol
_atom_type_description
_atom_type_scat_dispersion_real
_atom_type_scat_dispersion_imag
_atom_type_scat_source
C C 0.0033 0.0016 'International Tables Vol C Tables 4.2.6.8 and 6.1.1.4'
H H 0.0000 0.0000 'International Tables Vol C Tables 4.2.6.8 and 6.1.1.4'
N N 0.0061 0.0033 'International Tables Vol C Tables 4.2.6.8 and 6.1.1.4'
Ni Ni 0.3393 1.1124 'International Tables Vol C Tables 4.2.6.8 and 6.1.1.4'

loop_
_geom_angle_atom_site_label_1
_geom_angle_atom_site_label_2
_geom_angle_atom_site_label_3
_geom_angle_site_symmetry_1
_geom_angle_site_symmetry_3
_geom_angle
N3 Ni1 N3 . 3_675 180.0
N3 Ni1 N1 . . 94.48(7)
N3 Ni1 N1 3_675 . 85.52(7)
N3 Ni1 N1 . 3_675 85.52(7)
N3 Ni1 N1 3_675 3_675 94.48(7)
N1 Ni1 N1 . 3_675 180.0
N3 Ni1 N4 . 3_675 90.49(7)
N3 Ni1 N4 3_675 3_675 89.51(7)
N1 Ni1 N4 . 3_675 89.03(7)
N1 Ni1 N4 3_675 3_675 90.97(7)
N3 Ni1 N4 . . 89.51(7)
N3 Ni1 N4 3_675 . 90.49(7)
N1 Ni1 N4 . . 90.97(7)
N1 Ni1 N4 3_675 . 89.03(7)
N4 Ni1 N4 3_675 . 180.00(10)
C1 N1 C2 . . 114.54(17)
C1 N1 Ni1 . . 105.41(13)
C2 N1 Ni1 . . 112.49(14)
C1 N1 H1 . . 108.1
C2 N1 H1 . . 108.1
Ni1 N1 H1 . . 108.1
C2 N2 C3 . . 117.02(18)
C2 N2 C5 . . 115.73(19)
C3 N2 C5 . . 113.87(19)
C4 N3 C3 . . 113.36(18)
C4 N3 Ni1 . . 105.99(13)
C3 N3 Ni1 . . 113.40(14)
C4 N3 H3 . . 108.0
C3 N3 H3 . . 108.0
Ni1 N3 H3 . . 108.0
N5 N4 Ni1 . . 122.34(16)
N6 N5 N4 . . 179.0(2)
N1 C1 C4 . 3_675 108.84(19)
N1 C1 H1A . . 109.9
C4 C1 H1A 3_675 . 109.9
N1 C1 H1B . . 109.9
C4 C1 H1B 3_675 . 109.9
H1A C1 H1B . . 108.3
N2 C2 N1 . . 113.67(18)
N2 C2 H2A . . 108.8
N1 C2 H2A . . 108.8
N2 C2 H2B . . 108.8
N1 C2 H2B . . 108.8
H2A C2 H2B . . 107.7
N2 C3 N3 . . 113.92(19)
N2 C3 H3A . . 108.8
N3 C3 H3A . . 108.8
N2 C3 H3B . . 108.8
N3 C3 H3B . . 108.8
H3A C3 H3B . . 107.7
N3 C4 C1 . 3_675 108.36(19)
N3 C4 H4A . . 110.0
C1 C4 H4A 3_675 . 110.0
N3 C4 H4B . . 110.0
C1 C4 H4B 3_675 . 110.0
H4A C4 H4B . . 108.4
N2 C5 C6 . . 113.11(19)
N2 C5 H5A . . 109.0
C6 C5 H5A . . 109.0
N2 C5 H5B . . 109.0
C6 C5 H5B . . 109.0
H5A C5 H5B . . 107.8
C7 C6 C11 . . 118.8(2)
C7 C6 C5 . . 119.6(2)
C11 C6 C5 . . 121.5(2)
C8 C7 C6 . . 121.0(2)
C8 C7 H7 . . 119.5
C6 C7 H7 . . 119.5
C9 C8 C7 . . 119.9(2)
C9 C8 H8 . . 120.1
C7 C8 H8 . . 120.1
C8 C9 C10 . . 119.7(2)
C8 C9 H9 . . 120.1
C10 C9 H9 . . 120.1
C9 C10 C11 . . 120.4(2)
C9 C10 H10 . . 119.8
C11 C10 H10 . . 119.8
C10 C11 C6 . . 120.3(2)
C10 C11 H11 . . 119.9
C6 C11 H11 . . 119.9

loop_
_geom_bond_atom_site_label_1
_geom_bond_atom_site_label_2
_geom_bond_site_symmetry_2
_geom_bond_distance
Ni1 N3 . 2.0650(18)
Ni1 N3 3_675 2.0650(18)
Ni1 N1 . 2.0795(19)
Ni1 N1 3_675 2.0795(19)
Ni1 N4 3_675 2.1592(19)
Ni1 N4 . 2.1592(19)
N1 C1 . 1.479(3)
N1 C2 . 1.495(3)
N1 H1 . 0.9300
N2 C2 . 1.443(3)
N2 C3 . 1.448(3)
N2 C5 . 1.464(3)
N3 C4 . 1.477(3)
N3 C3 . 1.489(3)
N3 H3 . 0.9300
N4 N5 . 1.189(3)
N5 N6 . 1.171(3)
C1 C4 3_675 1.526(3)
C1 H1A . 0.9900
C1 H1B . 0.9900
C2 H2A . 0.9900
C2 H2B . 0.9900
C3 H3A . 0.9900
C3 H3B . 0.9900
C4 C1 3_675 1.526(3)
C4 H4A . 0.9900
C4 H4B . 0.9900
C5 C6 . 1.512(3)
C5 H5A . 0.9900
C5 H5B . 0.9900
C6 C7 . 1.389(3)
C6 C11 . 1.389(3)
C7 C8 . 1.385(4)
C7 H7 . 0.9500
C8 C9 . 1.381(4)
C8 H8 . 0.9500
C9 C10 . 1.383(4)
C9 H9 . 0.9500
C10 C11 . 1.388(3)
C10 H10 . 0.9500
C11 H11 . 0.9500

loop_
_geom_hbond_atom_site_label_D
_geom_hbond_atom_site_label_H
_geom_hbond_atom_site_label_A
_geom_hbond_site_symmetry_A
_geom_hbond_distance_DH
_geom_hbond_distance_HA
_geom_hbond_distance_DA
_geom_hbond_angle_DHA
_geom_hbond_publ_flag
N3 H3 N6 3_676 0.93 2.24 3.145(3) 163 y

loop_
_geom_torsion_atom_site_label_1
_geom_torsion_atom_site_label_2
_geom_torsion_atom_site_label_3
_geom_torsion_atom_site_label_4
_geom_torsion_site_symmetry_1
_geom_torsion_site_symmetry_4
_geom_torsion
N3 Ni1 N1 C1 . . 165.54(14)
N3 Ni1 N1 C1 3_675 . -14.46(14)
N4 Ni1 N1 C1 3_675 . 75.12(14)
N4 Ni1 N1 C1 . . -104.88(14)
N3 Ni1 N1 C2 . . 40.06(14)
N3 Ni1 N1 C2 3_675 . -139.94(14)
N4 Ni1 N1 C2 3_675 . -50.35(14)
N4 Ni1 N1 C2 . . 129.65(14)
N1 Ni1 N3 C4 . . -164.63(14)
N1 Ni1 N3 C4 3_675 . 15.37(14)
N4 Ni1 N3 C4 3_675 . -75.56(14)
N4 Ni1 N3 C4 . . 104.44(14)
N1 Ni1 N3 C3 . . -39.65(15)
N1 Ni1 N3 C3 3_675 . 140.35(15)
N4 Ni1 N3 C3 3_675 . 49.42(15)
N4 Ni1 N3 C3 . . -130.58(15)
N3 Ni1 N4 N5 . . 83.63(19)
N3 Ni1 N4 N5 3_675 . -96.37(19)
N1 Ni1 N4 N5 . . -10.84(19)
N1 Ni1 N4 N5 3_675 . 169.16(19)
C2 N1 C1 C4 . 3_675 165.51(18)
Ni1 N1 C1 C4 . 3_675 41.3(2)
C3 N2 C2 N1 . . 72.2(3)
C5 N2 C2 N1 . . -66.4(2)
C1 N1 C2 N2 . . -177.66(18)
Ni1 N1 C2 N2 . . -57.3(2)
C2 N2 C3 N3 . . -71.2(3)
C5 N2 C3 N3 . . 68.1(2)
C4 N3 C3 N2 . . 176.97(18)
Ni1 N3 C3 N2 . . 56.1(2)
C3 N3 C4 C1 . 3_675 -166.97(18)
Ni1 N3 C4 C1 . 3_675 -41.96(19)
C2 N2 C5 C6 . . -66.6(3)
C3 N2 C5 C6 . . 153.5(2)
N2 C5 C6 C7 . . 145.0(2)
N2 C5 C6 C11 . . -38.7(3)
C11 C6 C7 C8 . . -0.9(4)
C5 C6 C7 C8 . . 175.5(2)
C6 C7 C8 C9 . . 1.2(4)
C7 C8 C9 C10 . . -0.8(4)
C8 C9 C10 C11 . . 0.0(4)
C9 C10 C11 C6 . . 0.3(4)
C7 C6 C11 C10 . . 0.1(3)
C5 C6 C11 C10 . . -176.2(2)
